data_7115964
loop_
_publ_author_name
'Zhi-Jun Yang'
'Chuan-Zhuo Liu'
'Bo-Lun Hu'
'Chen-Liang Deng'
'Xing-Guo Zhang'

_publ_section_title
;
 Oxidative tandem nitrosation/cyclization of N-aryl enamines with
 nitromethane toward 3-(trifluoromethyl)quinoxalines
;
_journal_name_full Chem.Commun.
_journal_page_first 14554
_journal_paper_doi 10.1039/C4cc07083F
_journal_volume 50
_journal_year 2014
_chemical_formula_moiety 'C15 H9 F3 N2 O'
_chemical_formula_sum 'C15 H9 F3 N2 O'
_chemical_formula_weight 290.24
_chemical_name_systematic
; 
 ? 
;
_space_group_IT_number 88
_symmetry_cell_setting tetragonal
_symmetry_space_group_name_Hall '-I 4ad'
_symmetry_space_group_name_H-M 'I 41/a :2'
_atom_sites_solution_hydrogens geom
_atom_sites_solution_primary direct
_atom_sites_solution_secondary difmap
_audit_creation_method SHELXL-97
_cell_angle_alpha 90.00
_cell_angle_beta 90.00
_cell_angle_gamma 90.00
_cell_formula_units_Z 16
_cell_length_a 20.088(4)
_cell_length_b 20.088(4)
_cell_length_c 13.191(3)
_cell_measurement_reflns_used 3832
_cell_measurement_temperature 298(2)
_cell_measurement_theta_max 25.23
_cell_measurement_theta_min 2.74
_cell_volume 5322.9(19)
_computing_cell_refinement 'SAINT (Bruker, 2002)'
_computing_data_collection 'SMART (Bruker, 2002)'
_computing_data_reduction SAINT
_computing_molecular_graphics 'XP (Bruker, 2002)'
_computing_structure_refinement 'SHELXL-97 (Sheldrick, 1997)'
_computing_structure_solution 'SHELXS-97 (Sheldrick, 1997)'
_diffrn_ambient_temperature 298(2)
_diffrn_measured_fraction_theta_full 0.998
_diffrn_measured_fraction_theta_max 0.998
_diffrn_measurement_device_type 'Bruker APEX II area-detector diffractometer'
_diffrn_measurement_method '\f and \w scans'
_diffrn_radiation_monochromator graphite
_diffrn_radiation_source 'fine-focus sealed tube'
_diffrn_radiation_type MoK\a
_diffrn_radiation_wavelength 0.71073
_diffrn_reflns_av_R_equivalents 0.0220
_diffrn_reflns_av_sigmaI/netI 0.0238
_diffrn_reflns_limit_h_max 24
_diffrn_reflns_limit_h_min -16
_diffrn_reflns_limit_k_max 21
_diffrn_reflns_limit_k_min -21
_diffrn_reflns_limit_l_max 16
_diffrn_reflns_limit_l_min -16
_diffrn_reflns_number 10557
_diffrn_reflns_theta_full 26.00
_diffrn_reflns_theta_max 26.00
_diffrn_reflns_theta_min 2.74
_exptl_absorpt_coefficient_mu 0.122
_exptl_absorpt_correction_T_max 0.9820
_exptl_absorpt_correction_T_min 0.9633
_exptl_absorpt_correction_type multi-scan
_exptl_absorpt_process_details 'SADABS (Bruker, 2002)'
_exptl_crystal_colour colorless
_exptl_crystal_density_diffrn 1.449
_exptl_crystal_density_method 'not measured'
_exptl_crystal_description Prism
_exptl_crystal_F_000 2368
_exptl_crystal_size_max 0.31
_exptl_crystal_size_mid 0.22
_exptl_crystal_size_min 0.15
_refine_diff_density_max 0.294
_refine_diff_density_min -0.332
_refine_diff_density_rms 0.106
_refine_ls_extinction_method none
_refine_ls_goodness_of_fit_ref 1.092
_refine_ls_hydrogen_treatment constr
_refine_ls_matrix_type full
_refine_ls_number_parameters 190
_refine_ls_number_reflns 2614
_refine_ls_number_restraints 0
_refine_ls_restrained_S_all 1.092
_refine_ls_R_factor_all 0.0734
_refine_ls_R_factor_gt 0.0516
_refine_ls_shift/su_max 0.000
_refine_ls_shift/su_mean 0.000
_refine_ls_structure_factor_coef Fsqd
_refine_ls_weighting_details 'calc w=1/[\s^2^(Fo^2^)+(0.1386P)^2^+0.4235P] where P=(Fo^2^+2Fc^2^)/3'
_refine_ls_weighting_scheme calc
_refine_ls_wR_factor_gt 0.1742
_refine_ls_wR_factor_ref 0.2005
_reflns_number_gt 1971
_reflns_number_total 2614
_reflns_threshold_expression I>2\s(I)
_cod_data_source_file c4cc07083f2.cif
_cod_data_source_block mo_20140428a_0m
_cod_original_cell_volume 5322.7(18)
_cod_original_sg_symbol_H-M 'I 41/a'
_cod_database_code 7115964

loop_
_symmetry_equiv_pos_as_xyz
'x, y, z'
'-x+1/2, -y, z+1/2'
'-y+3/4, x+1/4, z+1/4'
'y+3/4, -x+3/4, z+3/4'
'x+1/2, y+1/2, z+1/2'
'-x+1, -y+1/2, z+1'
'-y+5/4, x+3/4, z+3/4'
'y+5/4, -x+5/4, z+5/4'
'-x, -y, -z'
'x-1/2, y, -z-1/2'
'y-3/4, -x-1/4, -z-1/4'
'-y-3/4, x-3/4, -z-3/4'
'-x+1/2, -y+1/2, -z+1/2'
'x, y+1/2, -z'
'y-1/4, -x+1/4, -z+1/4'
'-y-1/4, x-1/4, -z-1/4'

loop_
_atom_site_label
_atom_site_type_symbol
_atom_site_fract_x
_atom_site_fract_y
_atom_site_fract_z
_atom_site_U_iso_or_equiv
_atom_site_adp_type
_atom_site_occupancy
_atom_site_symmetry_multiplicity
_atom_site_calc_flag
_atom_site_refinement_flags
F1 F 0.35549(11) 0.73411(9) -0.07920(15) 0.1158(7) Uani 1 1 d .
F2 F 0.32295(11) 0.75123(8) 0.07082(16) 0.1138(7) Uani 1 1 d .
F3 F 0.41589(10) 0.70443(9) 0.0441(2) 0.1392(9) Uani 1 1 d .
N1 N 0.22326(8) 0.57361(8) 0.02178(10) 0.0453(4) Uani 1 1 d .
N2 N 0.36187(9) 0.58978(8) 0.02458(12) 0.0549(5) Uani 1 1 d .
O1 O 0.16039(7) 0.56518(7) 0.02285(11) 0.0608(4) Uani 1 1 d .
C1 C 0.26482(10) 0.51804(8) 0.03151(11) 0.0440(5) Uani 1 1 d .
C2 C 0.23724(11) 0.45430(9) 0.03983(13) 0.0520(5) Uani 1 1 d .
H2 H 0.1913 0.4484 0.0416 0.062 Uiso 1 1 calc R
C3 C 0.27902(13) 0.40110(10) 0.04533(15) 0.0627(6) Uani 1 1 d .
H3 H 0.2613 0.3584 0.0503 0.075 Uiso 1 1 calc R
C4 C 0.34768(14) 0.40943(11) 0.04361(17) 0.0680(6) Uani 1 1 d .
H4 H 0.3752 0.3723 0.0471 0.082 Uiso 1 1 calc R
C5 C 0.37539(12) 0.47163(11) 0.03682(15) 0.0612(6) Uani 1 1 d .
H5 H 0.4214 0.4766 0.0365 0.073 Uiso 1 1 calc R
C6 C 0.33411(10) 0.52786(9) 0.03029(12) 0.0480(5) Uani 1 1 d .
C7 C 0.32062(11) 0.63966(10) 0.01467(14) 0.0544(5) Uani 1 1 d .
C8 C 0.25068(10) 0.63503(9) 0.00807(13) 0.0489(5) Uani 1 1 d .
C9 C 0.20463(11) 0.69024(10) -0.01672(17) 0.0593(6) Uani 1 1 d .
C10 C 0.20677(13) 0.71683(12) -0.11444(19) 0.0732(7) Uani 1 1 d .
H10 H 0.2368 0.7002 -0.1618 0.088 Uiso 1 1 calc R
C11 C 0.16435(17) 0.76756(15) -0.1403(3) 0.0969(10) Uani 1 1 d .
H11 H 0.1661 0.7856 -0.2052 0.116 Uiso 1 1 calc R
C12 C 0.12049(19) 0.79123(14) -0.0731(4) 0.1084(13) Uani 1 1 d .
H12 H 0.0923 0.8259 -0.0919 0.130 Uiso 1 1 calc R
C13 C 0.11626(16) 0.76516(17) 0.0237(3) 0.1073(12) Uani 1 1 d .
H13 H 0.0849 0.7816 0.0691 0.129 Uiso 1 1 calc R
C14 C 0.15957(14) 0.71383(13) 0.0532(2) 0.0793(7) Uani 1 1 d .
H14 H 0.1578 0.6962 0.1183 0.095 Uiso 1 1 calc R
C15 C 0.35413(14) 0.70748(12) 0.0131(2) 0.0762(7) Uani 1 1 d .

loop_
_atom_site_aniso_label
_atom_site_aniso_U_11
_atom_site_aniso_U_22
_atom_site_aniso_U_33
_atom_site_aniso_U_23
_atom_site_aniso_U_13
_atom_site_aniso_U_12
F1 0.1381(16) 0.0790(12) 0.1304(15) 0.0349(10) -0.0097(11) -0.0455(11)
F2 0.1248(15) 0.0557(10) 0.1609(17) -0.0336(10) -0.0104(12) -0.0150(9)
F3 0.0879(13) 0.0668(10) 0.263(3) 0.0128(13) -0.0735(15) -0.0221(9)
N1 0.0533(10) 0.0412(8) 0.0416(7) -0.0021(5) -0.0045(6) -0.0012(7)
N2 0.0572(10) 0.0452(9) 0.0624(9) 0.0063(7) -0.0104(7) -0.0040(7)
O1 0.0510(9) 0.0537(9) 0.0777(9) -0.0045(6) 0.0011(6) -0.0040(6)
C1 0.0594(12) 0.0380(10) 0.0345(7) 0.0001(6) -0.0026(7) -0.0019(8)
C2 0.0676(13) 0.0427(11) 0.0457(9) 0.0008(7) 0.0013(8) -0.0077(9)
C3 0.0873(17) 0.0390(11) 0.0619(11) 0.0016(8) -0.0023(10) -0.0047(10)
C4 0.0863(18) 0.0421(12) 0.0756(13) 0.0030(9) -0.0098(11) 0.0102(11)
C5 0.0618(13) 0.0525(13) 0.0693(12) 0.0018(9) -0.0082(9) 0.0065(10)
C6 0.0588(12) 0.0421(10) 0.0431(8) 0.0022(7) -0.0069(7) -0.0008(8)
C7 0.0620(13) 0.0412(11) 0.0599(10) 0.0043(8) -0.0143(9) -0.0055(9)
C8 0.0588(12) 0.0371(10) 0.0509(9) 0.0001(7) -0.0081(8) -0.0018(8)
C9 0.0608(13) 0.0390(10) 0.0780(13) 0.0015(9) -0.0190(10) -0.0005(9)
C10 0.0745(16) 0.0550(13) 0.0901(15) 0.0212(11) -0.0242(12) -0.0128(12)
C11 0.088(2) 0.0614(17) 0.141(3) 0.0352(17) -0.044(2) -0.0083(15)
C12 0.093(2) 0.0484(15) 0.183(4) 0.015(2) -0.065(3) 0.0022(15)
C13 0.081(2) 0.0699(18) 0.171(3) -0.037(2) -0.022(2) 0.0183(15)
C14 0.0805(17) 0.0574(14) 0.1001(17) -0.0127(12) -0.0119(14) 0.0145(12)
C15 0.0682(15) 0.0519(14) 0.1086(18) 0.0084(13) -0.0236(13) -0.0135(11)

loop_
_atom_type_symbol
_atom_type_description
_atom_type_scat_dispersion_real
_atom_type_scat_dispersion_imag
_atom_type_scat_source
C C 0.0033 0.0016 'International Tables Vol C Tables 4.2.6.8 and 6.1.1.4'
H H 0.0000 0.0000 'International Tables Vol C Tables 4.2.6.8 and 6.1.1.4'
N N 0.0061 0.0033 'International Tables Vol C Tables 4.2.6.8 and 6.1.1.4'
O O 0.0106 0.0060 'International Tables Vol C Tables 4.2.6.8 and 6.1.1.4'
F F 0.0171 0.0103 'International Tables Vol C Tables 4.2.6.8 and 6.1.1.4'

loop_
_geom_angle_atom_site_label_1
_geom_angle_atom_site_label_2
_geom_angle_atom_site_label_3
_geom_angle
O1 N1 C8 121.48(15)
O1 N1 C1 118.95(15)
C8 N1 C1 119.53(16)
C7 N2 C6 116.43(18)
C2 C1 N1 120.04(18)
C2 C1 C6 121.42(17)
N1 C1 C6 118.52(16)
C3 C2 C1 118.6(2)
C3 C2 H2 120.7
C1 C2 H2 120.7
C2 C3 C4 121.1(2)
C2 C3 H3 119.4
C4 C3 H3 119.4
C5 C4 C3 120.9(2)
C5 C4 H4 119.5
C3 C4 H4 119.5
C4 C5 C6 119.8(2)
C4 C5 H5 120.1
C6 C5 H5 120.1
N2 C6 C5 119.7(2)
N2 C6 C1 122.20(18)
C5 C6 C1 118.11(18)
N2 C7 C8 125.96(18)
N2 C7 C15 114.1(2)
C8 C7 C15 119.96(19)
N1 C8 C7 116.99(16)
N1 C8 C9 117.05(17)
C7 C8 C9 125.90(17)
C14 C9 C10 120.5(2)
C14 C9 C8 121.4(2)
C10 C9 C8 118.1(2)
C11 C10 C9 119.7(3)
C11 C10 H10 120.2
C9 C10 H10 120.2
C12 C11 C10 120.6(3)
C12 C11 H11 119.7
C10 C11 H11 119.7
C11 C12 C13 121.2(3)
C11 C12 H12 119.4
C13 C12 H12 119.4
C12 C13 C14 119.7(3)
C12 C13 H13 120.1
C14 C13 H13 120.1
C9 C14 C13 118.4(3)
C9 C14 H14 120.8
C13 C14 H14 120.8
F3 C15 F2 107.5(2)
F3 C15 F1 106.6(2)
F2 C15 F1 105.7(2)
F3 C15 C7 111.9(2)
F2 C15 C7 112.2(2)
F1 C15 C7 112.5(2)

loop_
_geom_bond_atom_site_label_1
_geom_bond_atom_site_label_2
_geom_bond_distance
F1 C15 1.330(3)
F2 C15 1.321(3)
F3 C15 1.308(3)
N1 O1 1.274(2)
N1 C8 1.363(2)
N1 C1 1.400(2)
N2 C7 1.307(3)
N2 C6 1.365(3)
C1 C2 1.399(3)
C1 C6 1.406(3)
C2 C3 1.361(3)
C2 H2 0.9300
C3 C4 1.390(4)
C3 H3 0.9300
C4 C5 1.371(3)
C4 H4 0.9300
C5 C6 1.404(3)
C5 H5 0.9300
C7 C8 1.411(3)
C7 C15 1.520(3)
C8 C9 1.481(3)
C9 C14 1.376(4)
C9 C10 1.396(3)
C10 C11 1.372(4)
C10 H10 0.9300
C11 C12 1.337(5)
C11 H11 0.9300
C12 C13 1.383(6)
C12 H12 0.9300
C13 C14 1.404(4)
C13 H13 0.9300
C14 H14 0.9300

loop_
_geom_torsion_atom_site_label_1
_geom_torsion_atom_site_label_2
_geom_torsion_atom_site_label_3
_geom_torsion_atom_site_label_4
_geom_torsion
O1 N1 C1 C2 1.5(2)
C8 N1 C1 C2 -176.37(14)
O1 N1 C1 C6 -179.97(14)
C8 N1 C1 C6 2.2(2)
N1 C1 C2 C3 177.55(15)
C6 C1 C2 C3 -1.0(2)
C1 C2 C3 C4 0.5(3)
C2 C3 C4 C5 0.3(3)
C3 C4 C5 C6 -0.8(3)
C7 N2 C6 C5 177.41(17)
C7 N2 C6 C1 -3.6(2)
C4 C5 C6 N2 179.34(18)
C4 C5 C6 C1 0.3(3)
C2 C1 C6 N2 -178.45(14)
N1 C1 C6 N2 3.0(2)
C2 C1 C6 C5 0.5(2)
N1 C1 C6 C5 -177.99(14)
C6 N2 C7 C8 -0.9(3)
C6 N2 C7 C15 177.62(17)
O1 N1 C8 C7 176.01(15)
C1 N1 C8 C7 -6.2(2)
O1 N1 C8 C9 -6.5(2)
C1 N1 C8 C9 171.27(15)
N2 C7 C8 N1 5.9(3)
C15 C7 C8 N1 -172.56(18)
N2 C7 C8 C9 -171.32(19)
C15 C7 C8 C9 10.2(3)
N1 C8 C9 C14 68.4(3)
C7 C8 C9 C14 -114.4(3)
N1 C8 C9 C10 -109.9(2)
C7 C8 C9 C10 67.3(3)
C14 C9 C10 C11 1.1(3)
C8 C9 C10 C11 179.3(2)
C9 C10 C11 C12 -0.8(4)
C10 C11 C12 C13 -0.4(5)
C11 C12 C13 C14 1.3(5)
C10 C9 C14 C13 -0.2(4)
C8 C9 C14 C13 -178.4(2)
C12 C13 C14 C9 -1.0(4)
N2 C7 C15 F3 -14.2(3)
C8 C7 C15 F3 164.5(2)
N2 C7 C15 F2 -135.1(2)
C8 C7 C15 F2 43.5(3)
N2 C7 C15 F1 105.9(2)
C8 C7 C15 F1 -75.5(3)
